data_7000955
loop_
_publ_author_name
'Gural'skiy, Il'ya A.'
'Escudero, Daniel'
'Frontera, Antonio'
'Solntsev, Pavlo V.'
'Rusanov, Eduard B.'
'Chernega, Alexander N.'
'Krautscheid, Harald'
'Domasevitch, Konstantin V.'

_publ_section_title
;
 1,2,4,5-Tetrazine: an unprecedented \m4-coordination that enhances
 ability for anion&#x22EF;\p interactions
;
_journal_issue 15
_journal_name_full 'Dalton Transactions'
_journal_page_first 2856
_journal_page_last 2864
_journal_paper_doi 10.1039/b818125j
_journal_year 2009
_chemical_formula_moiety '(C4 H6 N4), 2Ag, 2(N O3)'
_chemical_formula_sum 'C4 H6 Ag2 N6 O6'
_chemical_formula_weight 449.89
_chemical_name_common
;Silver(i) Nitrate 2:1 complex with 3,6-dimethyl-1,2,4,5-
tetrazine
;
_chemical_name_systematic
;
Silver(I) Nitrate 2:1 complex with 3,6-dimethyl-1,2,4,5-tetrazine
;
_space_group_IT_number 62
_space_group_name_Hall '-P 2ac 2n'
_symmetry_cell_setting orthorhombic
_symmetry_Int_Tables_number 62
_symmetry_space_group_name_Hall '-P 2ac 2n'
_symmetry_space_group_name_H-M 'P n m a'
_atom_sites_solution_hydrogens geom
_atom_sites_solution_primary direct
_atom_sites_solution_secondary difmap
_audit_creation_method SHELXL-97
_cell_angle_alpha 90.00
_cell_angle_beta 90.00
_cell_angle_gamma 90.00
_cell_formula_units_Z 4
_cell_length_a 9.0359(8)
_cell_length_b 13.2071(13)
_cell_length_c 8.7513(7)
_cell_measurement_reflns_used 7298
_cell_measurement_temperature 213(2)
_cell_measurement_theta_max 27.87
_cell_measurement_theta_min 4.48
_cell_volume 1044.36(16)
_computing_cell_refinement 'IPDS Software (Stoe & Cie, 2000)'
_computing_data_collection 'IPDS Software (Stoe & Cie, 2000)'
_computing_data_reduction 'IPDS Software (Stoe & Cie, 2000)'
_computing_molecular_graphics 'Diamond 2.1e (Brandenburg, 1999)'
_computing_publication_material 'WinGX 1.700.00 (Farrugia, 1999)'
_computing_structure_refinement 'SHELXL-97 (Sheldrick, 1997)'
_computing_structure_solution 'SHELXS-97 (Sheldrick, 1997)'
_diffrn_ambient_temperature 213(2)
_diffrn_measured_fraction_theta_full 0.992
_diffrn_measured_fraction_theta_max 0.992
_diffrn_measurement_device_type 'Stoe Imaging plate diffraction system'
_diffrn_measurement_method '\f oscillation scans'
_diffrn_radiation_monochromator graphite
_diffrn_radiation_source 'fine-focus sealed tube'
_diffrn_radiation_type MoK\a
_diffrn_radiation_wavelength 0.71073
_diffrn_reflns_av_R_equivalents 0.0714
_diffrn_reflns_av_sigmaI/netI 0.0387
_diffrn_reflns_limit_h_max 11
_diffrn_reflns_limit_h_min -11
_diffrn_reflns_limit_k_max 17
_diffrn_reflns_limit_k_min -17
_diffrn_reflns_limit_l_max 9
_diffrn_reflns_limit_l_min -11
_diffrn_reflns_number 7298
_diffrn_reflns_theta_full 27.87
_diffrn_reflns_theta_max 27.87
_diffrn_reflns_theta_min 4.48
_diffrn_standards_decay_% 0
_exptl_absorpt_coefficient_mu 3.785
_exptl_absorpt_correction_T_max 0.7034
_exptl_absorpt_correction_T_min 0.5490
_exptl_absorpt_correction_type numerical
_exptl_absorpt_process_details 'X-RED and X-SHAPE, Stoe&Cie GmbH'
_exptl_crystal_colour red-violet
_exptl_crystal_density_diffrn 2.861
_exptl_crystal_density_method 'not measured'
_exptl_crystal_description prism
_exptl_crystal_F_000 856
_exptl_crystal_size_max 0.18
_exptl_crystal_size_mid 0.16
_exptl_crystal_size_min 0.10
_refine_diff_density_max 0.482
_refine_diff_density_min -0.703
_refine_diff_density_rms 0.095
_refine_ls_extinction_method none
_refine_ls_goodness_of_fit_ref 0.893
_refine_ls_hydrogen_treatment constr
_refine_ls_matrix_type full
_refine_ls_number_parameters 88
_refine_ls_number_reflns 1291
_refine_ls_number_restraints 0
_refine_ls_restrained_S_all 0.893
_refine_ls_R_factor_all 0.0310
_refine_ls_R_factor_gt 0.0213
_refine_ls_shift/su_max 0.001
_refine_ls_shift/su_mean 0.000
_refine_ls_structure_factor_coef Fsqd
_refine_ls_weighting_details 'calc w=1/[\s^2^(Fo^2^)+(0.0262P)^2^+0.0000P] where P=(Fo^2^+2Fc^2^)/3'
_refine_ls_weighting_scheme calc
_refine_ls_wR_factor_gt 0.0504
_refine_ls_wR_factor_ref 0.0520
_reflns_number_gt 934
_reflns_number_total 1291
_reflns_threshold_expression >2sigma(I)
_cod_data_source_file b818125j.txt
_cod_data_source_block (3)
_cod_depositor_comments
;
The following automatic conversions were performed:
'_symmetry_cell_setting' value 'Orthorhombic' changed to 'orthorhombic'
according to '/home/saulius/struct/CIF-dictionaries/cif_core.dic'
dictionary named 'cif_core.dic' version 2.4.1 from 2010-06-29.

Automatic conversion script
Id: cif_fix_enum 1527 2010-12-29 10:47:43Z saulius 
;
_cod_database_code 7000955

loop_
_symmetry_equiv_pos_as_xyz
'x, y, z'
'-x+1/2, -y, z+1/2'
'-x, y+1/2, -z'
'x+1/2, -y+1/2, -z+1/2'
'-x, -y, -z'
'x-1/2, y, -z-1/2'
'x, -y-1/2, z'
'-x-1/2, y-1/2, z-1/2'

loop_
_atom_site_label
_atom_site_type_symbol
_atom_site_fract_x
_atom_site_fract_y
_atom_site_fract_z
_atom_site_U_iso_or_equiv
_atom_site_adp_type
_atom_site_occupancy
_atom_site_symmetry_multiplicity
_atom_site_calc_flag
_atom_site_refinement_flags
_atom_site_disorder_assembly
_atom_site_disorder_group
Ag1 Ag 0.59722(3) 0.496842(10) 0.16703(2) 0.03552(9) Uani 1 1 d . . .
O1 O 0.7384(2) 0.52280(14) 0.4111(2) 0.0423(5) Uani 1 1 d . . .
O2 O 0.5258(2) 0.59775(13) 0.4026(2) 0.0412(4) Uani 1 1 d . . .
O3 O 0.6569(2) 0.60301(15) 0.6111(2) 0.0494(5) Uani 1 1 d . . .
N1 N 0.5814(2) 0.66090(12) 0.0373(2) 0.0244(4) Uani 1 1 d . . .
N2 N 0.4962(2) 0.66093(11) -0.0859(2) 0.0239(4) Uani 1 1 d . . .
N3 N 0.6398(3) 0.57494(14) 0.4756(2) 0.0332(5) Uani 1 1 d . . .
C1 C 0.6325(4) 0.7500 0.0899(4) 0.0236(6) Uani 1 2 d S . .
C2 C 0.7451(4) 0.7500 0.2136(4) 0.0323(8) Uani 1 2 d S . .
H2A H 0.7708 0.8192 0.2394 0.048 Uiso 0.50 1 calc PR . .
H2B H 0.8328 0.7144 0.1792 0.048 Uiso 0.50 1 calc PR . .
H2C H 0.7051 0.7164 0.3031 0.048 Uiso 0.50 1 calc PR . .
C3 C 0.4620(4) 0.7500 -0.1526(3) 0.0239(7) Uani 1 2 d S . .
C4 C 0.3770(4) 0.7500 -0.2981(4) 0.0297(7) Uani 1 2 d S . .
H4A H 0.3611 0.6808 -0.3313 0.045 Uiso 0.50 1 calc PR . .
H4B H 0.4322 0.7864 -0.3756 0.045 Uiso 0.50 1 calc PR . .
H4C H 0.2822 0.7828 -0.2822 0.045 Uiso 0.50 1 calc PR . .

loop_
_atom_site_aniso_label
_atom_site_aniso_U_11
_atom_site_aniso_U_22
_atom_site_aniso_U_33
_atom_site_aniso_U_23
_atom_site_aniso_U_13
_atom_site_aniso_U_12
Ag1 0.04761(17) 0.02646(11) 0.03248(12) -0.00351(7) -0.00816(8) 0.00113(7)
O1 0.0434(12) 0.0440(8) 0.0396(10) -0.0067(8) -0.0013(9) 0.0118(9)
O2 0.0329(12) 0.0490(8) 0.0416(10) 0.0043(8) -0.0110(9) 0.0013(8)
O3 0.0455(13) 0.0687(11) 0.0340(10) -0.0183(9) -0.0049(10) 0.0010(10)
N1 0.0243(11) 0.0256(8) 0.0234(9) -0.0008(7) 0.0007(8) 0.0000(7)
N2 0.0220(10) 0.0264(7) 0.0233(9) -0.0019(6) -0.0004(8) 0.0001(8)
N3 0.0347(12) 0.0351(9) 0.0299(10) -0.0015(8) 0.0003(10) -0.0030(9)
C1 0.0215(17) 0.0241(12) 0.0252(16) 0.000 0.0010(13) 0.000
C2 0.032(2) 0.0297(12) 0.0354(19) 0.000 -0.0126(16) 0.000
C3 0.0192(17) 0.0270(11) 0.0255(16) 0.000 0.0016(12) 0.000
C4 0.030(2) 0.0305(13) 0.0282(16) 0.000 -0.0061(15) 0.000

loop_
_atom_type_symbol
_atom_type_description
_atom_type_scat_dispersion_real
_atom_type_scat_dispersion_imag
_atom_type_scat_source
C C 0.0033 0.0016 'International Tables Vol C Tables 4.2.6.8 and 6.1.1.4'
H H 0.0000 0.0000 'International Tables Vol C Tables 4.2.6.8 and 6.1.1.4'
N N 0.0061 0.0033 'International Tables Vol C Tables 4.2.6.8 and 6.1.1.4'
O O 0.0106 0.0060 'International Tables Vol C Tables 4.2.6.8 and 6.1.1.4'
Ag Ag -0.8971 1.1015 'International Tables Vol C Tables 4.2.6.8 and 6.1.1.4'

loop_
_geom_angle_atom_site_label_1
_geom_angle_atom_site_label_2
_geom_angle_atom_site_label_3
_geom_angle
_geom_angle_site_symmetry_1
_geom_angle_site_symmetry_3
_geom_angle_publ_flag
N2 Ag1 N1 128.39(6) 5_665 . ?
N2 Ag1 O1 123.96(6) 5_665 . ?
N1 Ag1 O1 107.64(6) . . ?
N2 Ag1 O2 128.15(6) 5_665 . ?
N1 Ag1 O2 84.10(6) . . ?
O1 Ag1 O2 50.71(6) . . ?
N3 O1 Ag1 95.55(14) . . ?
N3 O2 Ag1 94.56(13) . . ?
N2 N1 C1 118.53(18) . . ?
N2 N1 Ag1 114.29(11) . . ?
C1 N1 Ag1 126.49(16) . . ?
N1 N2 C3 119.05(18) . . ?
N1 N2 Ag1 116.93(11) . 5_665 ?
C3 N2 Ag1 123.94(16) . 5_665 ?
O2 N3 O3 121.0(2) . . ?
O2 N3 O1 119.03(19) . . ?
O3 N3 O1 120.0(2) . . ?
N1 C1 N1 122.0(3) 7_575 . ?
N1 C1 C2 118.98(14) 7_575 . ?
N1 C1 C2 118.98(14) . . ?
C1 C2 H2A 109.5 . . ?
C1 C2 H2B 109.5 . . ?
H2A C2 H2B 109.5 . . ?
C1 C2 H2C 109.5 . . ?
H2A C2 H2C 109.5 . . ?
H2B C2 H2C 109.5 . . ?
N2 C3 N2 121.4(3) 7_575 . ?
N2 C3 C4 119.26(14) 7_575 . ?
N2 C3 C4 119.26(14) . . ?
C3 C4 H4A 109.5 . . ?
C3 C4 H4B 109.5 . . ?
H4A C4 H4B 109.5 . . ?
C3 C4 H4C 109.5 . . ?
H4A C4 H4C 109.5 . . ?
H4B C4 H4C 109.5 . . ?

loop_
_geom_bond_atom_site_label_1
_geom_bond_atom_site_label_2
_geom_bond_distance
_geom_bond_site_symmetry_2
_geom_bond_publ_flag
Ag1 N2 2.3577(16) 5_665 ?
Ag1 N1 2.4504(17) . ?
Ag1 O1 2.5113(18) . ?
Ag1 O2 2.5378(18) . ?
O1 N3 1.260(3) . ?
O2 N3 1.249(3) . ?
O3 N3 1.252(2) . ?
N1 N2 1.324(2) . ?
N1 C1 1.345(2) . ?
N2 C3 1.349(2) . ?
C1 N1 1.345(2) 7_575 ?
C1 C2 1.486(5) . ?
C2 H2A 0.9700 . ?
C2 H2B 0.9700 . ?
C2 H2C 0.9700 . ?
C3 N2 1.349(2) 7_575 ?
C3 C4 1.487(4) . ?
C4 H4A 0.9700 . ?
C4 H4B 0.9700 . ?
C4 H4C 0.9700 . ?

loop_
_geom_torsion_atom_site_label_1
_geom_torsion_atom_site_label_2
_geom_torsion_atom_site_label_3
_geom_torsion_atom_site_label_4
_geom_torsion
_geom_torsion_site_symmetry_1
_geom_torsion_site_symmetry_2
_geom_torsion_site_symmetry_3
_geom_torsion_site_symmetry_4
_geom_torsion_publ_flag
N2 Ag1 O1 N3 -112.12(14) 5_665 . . . ?
N1 Ag1 O1 N3 68.60(15) . . . . ?
O2 Ag1 O1 N3 2.16(12) . . . . ?
N2 Ag1 O2 N3 103.80(13) 5_665 . . . ?
N1 Ag1 O2 N3 -120.75(13) . . . . ?
O1 Ag1 O2 N3 -2.17(12) . . . . ?
N2 Ag1 N1 N2 7.5(2) 5_665 . . . ?
O1 Ag1 N1 N2 -173.28(13) . . . . ?
O2 Ag1 N1 N2 -127.78(15) . . . . ?
N2 Ag1 N1 C1 177.8(2) 5_665 . . . ?
O1 Ag1 N1 C1 -2.9(2) . . . . ?
O2 Ag1 N1 C1 42.6(2) . . . . ?
C1 N1 N2 C3 -1.0(3) . . . . ?
Ag1 N1 N2 C3 170.17(19) . . . . ?
C1 N1 N2 Ag1 -177.74(19) . . . 5_665 ?
Ag1 N1 N2 Ag1 -6.57(18) . . . 5_665 ?
Ag1 O2 N3 O3 -176.13(19) . . . . ?
Ag1 O2 N3 O1 3.8(2) . . . . ?
Ag1 O1 N3 O2 -3.9(2) . . . . ?
Ag1 O1 N3 O3 176.08(18) . . . . ?
N2 N1 C1 N1 10.9(4) . . . 7_575 ?
Ag1 N1 C1 N1 -159.10(16) . . . 7_575 ?
N2 N1 C1 C2 -171.2(3) . . . . ?
Ag1 N1 C1 C2 18.8(4) . . . . ?
N1 N2 C3 N2 -8.7(4) . . . 7_575 ?
Ag1 N2 C3 N2 167.80(16) 5_665 . . 7_575 ?
N1 N2 C3 C4 174.9(3) . . . . ?
Ag1 N2 C3 C4 -8.6(4) 5_665 . . . ?
